data_4034366
loop_
_publ_author_name
'Nguyen, Thanh Binh'
'Retailleau, Pascal'

_publ_section_title
;
 Sulfur-Promoted DABCO-Catalyzed Oxidative Trimerization of
 Phenylacetonitriles.
;
_journal_issue 9
_journal_name_full 'The Journal of organic chemistry'
_journal_page_first 5907
_journal_page_last 5912
_journal_paper_doi 10.1021/acs.joc.9b00408
_journal_volume 84
_journal_year 2019
_chemical_formula_moiety 'C27 H23 N3 O3'
_chemical_formula_sum 'C27 H23 N3 O3'
_chemical_formula_weight 437.48
_space_group_crystal_system triclinic
_space_group_IT_number 2
_space_group_name_Hall '-P 1'
_space_group_name_H-M_alt 'P -1'
_atom_sites_solution_hydrogens geom
_atom_sites_solution_primary dual
_atom_sites_solution_secondary difmap
_audit_creation_method SHELXL-2018/3
_cell_angle_alpha 88.834(8)
_cell_angle_beta 84.137(8)
_cell_angle_gamma 81.962(8)
_cell_formula_units_Z 2
_cell_length_a 5.9434(6)
_cell_length_b 12.1854(12)
_cell_length_c 15.7437(14)
_cell_measurement_reflns_used 3159
_cell_measurement_temperature 293(2)
_cell_measurement_theta_max 25.8750
_cell_measurement_theta_min 4.1650
_cell_volume 1123.07(19)
_computing_cell_refinement 'CrysAlisPro 1.171.39.43c (Rigaku OD, 2018)'
_computing_data_collection 'CrysAlisPro 1.171.39.43c (Rigaku OD, 2018)'
_computing_data_reduction 'CrysAlisPro 1.171.39.43c (Rigaku OD, 2018)'
_computing_structure_refinement 'SHELXL-2018/3 (Sheldrick, 2015)'
_computing_structure_solution 'SHELXT (Sheldrick, 2015)'
_diffrn_ambient_environment air
_diffrn_ambient_temperature 293(2)
_diffrn_detector 'HPAD Dectris PILATUS3R 200K'
_diffrn_measured_fraction_theta_full 0.995
_diffrn_measured_fraction_theta_max 0.900
_diffrn_measurement_device 'four-circle diffractometer'
_diffrn_measurement_device_type 'XtaLAB AFC12 (RINC): Kappa single'
_diffrn_radiation_monochromator 'Rigaku MaxFlux mirror'
_diffrn_radiation_probe x-ray
_diffrn_radiation_type 'Mo K\a'
_diffrn_radiation_wavelength 0.71073
_diffrn_reflns_av_R_equivalents 0.0798
_diffrn_reflns_av_unetI/netI 0.0810
_diffrn_reflns_Laue_measured_fraction_full 0.995
_diffrn_reflns_Laue_measured_fraction_max 0.900
_diffrn_reflns_limit_h_max 8
_diffrn_reflns_limit_h_min -8
_diffrn_reflns_limit_k_max 16
_diffrn_reflns_limit_k_min -16
_diffrn_reflns_limit_l_max 21
_diffrn_reflns_limit_l_min -19
_diffrn_reflns_number 22164
_diffrn_reflns_point_group_measured_fraction_full 0.995
_diffrn_reflns_point_group_measured_fraction_max 0.900
_diffrn_reflns_theta_full 25.242
_diffrn_reflns_theta_max 29.521
_diffrn_reflns_theta_min 3.377
_diffrn_source 'micro-focus sealed X-ray tube'
_diffrn_source_type 'Rigaku (Mo) mm003 X-ray Source'
_exptl_absorpt_coefficient_mu 0.086
_exptl_absorpt_correction_T_max 1.00000
_exptl_absorpt_correction_T_min 0.36542
_exptl_absorpt_correction_type multi-scan
_exptl_absorpt_process_details
;
CrysAlisPro 1.171.39.43c (Rigaku Oxford Diffraction, 2018)
Empirical absorption correction using spherical harmonics,
 implemented in SCALE3 ABSPACK scaling algorithm.
;
_exptl_crystal_colour 'dark yellow'
_exptl_crystal_density_diffrn 1.294
_exptl_crystal_description parallelepiped
_exptl_crystal_F_000 460
_exptl_crystal_size_max 0.40
_exptl_crystal_size_mid 0.18
_exptl_crystal_size_min 0.14
_refine_diff_density_max 0.233
_refine_diff_density_min -0.224
_refine_diff_density_rms 0.044
_refine_ls_extinction_method none
_refine_ls_goodness_of_fit_ref 1.031
_refine_ls_hydrogen_treatment constr
_refine_ls_matrix_type full
_refine_ls_number_parameters 374
_refine_ls_number_reflns 5638
_refine_ls_number_restraints 0
_refine_ls_restrained_S_all 1.031
_refine_ls_R_factor_all 0.1124
_refine_ls_R_factor_gt 0.0657
_refine_ls_shift/su_max 0.000
_refine_ls_shift/su_mean 0.000
_refine_ls_structure_factor_coef Fsqd
_refine_ls_weighting_details 'w=1/[\s^2^(Fo^2^)+(0.0682P)^2^+0.3358P] where P=(Fo^2^+2Fc^2^)/3'
_refine_ls_weighting_scheme calc
_refine_ls_wR_factor_gt 0.1547
_refine_ls_wR_factor_ref 0.1725
_reflns_Friedel_coverage 0.000
_reflns_number_gt 3497
_reflns_number_total 5648
_reflns_threshold_expression 'I > 2\s(I)'
_cod_data_source_file jo9b00408_si_005.cif
_cod_data_source_block BN2932DCM
_cod_original_cell_volume 1123.07(18)
_cod_database_code 4034366
_shelx_shelxl_version_number 2018/3
_shelx_space_group_comment
;
The symmetry employed for this shelxl refinement is uniquely defined
by the following loop, which should always be used as a source of
symmetry information in preference to the above space-group names.
They are only intended as comments.
;

loop_
_space_group_symop_operation_xyz
'x, y, z'
'-x, -y, -z'

loop_
_atom_site_label
_atom_site_type_symbol
_atom_site_fract_x
_atom_site_fract_y
_atom_site_fract_z
_atom_site_U_iso_or_equiv
_atom_site_adp_type
_atom_site_occupancy
_atom_site_site_symmetry_order
_atom_site_calc_flag
_atom_site_refinement_flags_posn
_atom_site_refinement_flags_adp
_atom_site_refinement_flags_occupancy
_atom_site_disorder_assembly
_atom_site_disorder_group
C1 C 0.7016(3) 0.30429(16) 0.35676(12) 0.0321(4) Uani 1 1 d . . . . .
N1 N 0.6157(3) 0.38834(14) 0.41465(10) 0.0364(4) Uani 1 1 d . . . . .
C2 C 0.5775(3) 0.31929(16) 0.27941(12) 0.0317(4) Uani 1 1 d . . . . .
N2 N 0.3321(3) 0.54017(17) 0.41408(13) 0.0570(6) Uani 1 1 d . . . . .
H2NA H 0.363903 0.561848 0.462549 0.068 Uiso 1 1 calc R U . . .
H2NB H 0.224518 0.577594 0.388682 0.068 Uiso 1 1 calc R U . . .
O2 O 0.7620(3) 0.08736(13) -0.03128(10) 0.0544(5) Uani 1 1 d . . . . .
C3 C 0.4137(3) 0.40757(16) 0.29372(12) 0.0331(4) Uani 1 1 d . . . . .
N3 N 1.0118(4) 0.05756(19) 0.27222(14) 0.0676(7) Uani 1 1 d . . . . .
O3 O -0.2070(3) 0.63599(16) 0.08234(12) 0.0649(5) Uani 1 1 d . . . . .
C4 C 0.4484(3) 0.44934(17) 0.37861(13) 0.0367(5) Uani 1 1 d . . . . .
C5 C 0.8702(3) 0.22158(16) 0.37286(12) 0.0335(4) Uani 1 1 d . . . . .
C6 C 0.9421(4) 0.13279(19) 0.31322(14) 0.0437(5) Uani 1 1 d . . . . .
C7 C 0.992(3) 0.2038(18) 0.4543(14) 0.026(3) Uani 0.5 1 d . . P A 1
C8 C 1.0670(8) 0.1045(4) 0.4835(3) 0.0457(11) Uani 0.5 1 d . . P A 1
H8 H 1.034095 0.041717 0.457287 0.055 Uiso 0.5 1 calc R U P A 1
C9 C 1.1949(9) 0.0928(4) 0.5534(3) 0.0518(12) Uani 0.5 1 d . . P A 1
H9 H 1.241504 0.022606 0.574945 0.062 Uiso 0.5 1 calc R U P A 1
C10 C 1.2501(14) 0.1815(11) 0.5890(9) 0.049(5) Uani 0.5 1 d . . P A 1
C11 C 1.1989(7) 0.2887(4) 0.5527(3) 0.0404(10) Uani 0.5 1 d . . P A 1
H11 H 1.251100 0.349723 0.574499 0.049 Uiso 0.5 1 calc R U P A 1
C12 C 1.0700(7) 0.2998(4) 0.4844(3) 0.0381(9) Uani 0.5 1 d . . P A 1
H12 H 1.034763 0.368475 0.458430 0.046 Uiso 0.5 1 calc R U P A 1
O1 O 1.387(2) 0.1826(18) 0.6590(14) 0.065(3) Uani 0.5 1 d . . P A 1
C13 C 1.4653(14) 0.0780(7) 0.6918(6) 0.068(2) Uani 0.5 1 d . . P A 1
H13A H 1.564446 0.086077 0.735077 0.101 Uiso 0.5 1 calc R U P A 1
H13B H 1.547697 0.032469 0.646665 0.101 Uiso 0.5 1 calc R U P A 1
H13C H 1.337381 0.043818 0.716177 0.101 Uiso 0.5 1 calc R U P A 1
C7B C 1.001(3) 0.2161(19) 0.4459(15) 0.041(5) Uani 0.5 1 d . . P A 2
C8B C 0.8745(8) 0.2234(4) 0.5333(3) 0.0415(10) Uani 0.5 1 d . . P A 2
H8B H 0.715890 0.237610 0.538931 0.050 Uiso 0.5 1 calc R U P A 2
C9B C 0.9882(8) 0.2096(4) 0.6054(3) 0.0498(11) Uani 0.5 1 d . . P A 2
H9B H 0.908033 0.215912 0.659404 0.060 Uiso 0.5 1 calc R U P A 2
C10B C 1.239(2) 0.1846(11) 0.5957(8) 0.058(5) Uani 0.5 1 d . . P A 2
C11B C 1.3427(9) 0.1654(5) 0.5180(4) 0.0583(14) Uani 0.5 1 d . . P A 2
H11B H 1.499085 0.141722 0.511230 0.070 Uiso 0.5 1 calc R U P A 2
C12B C 1.2251(8) 0.1795(4) 0.4468(3) 0.0495(11) Uani 0.5 1 d . . P A 2
H12B H 1.308356 0.162241 0.394348 0.059 Uiso 0.5 1 calc R U P A 2
O1B O 1.323(3) 0.1732(16) 0.6701(14) 0.081(4) Uani 0.5 1 d . . P A 2
C13B C 1.5605(17) 0.1237(11) 0.6694(8) 0.121(5) Uani 0.5 1 d . . P A 2
H13D H 1.599192 0.113332 0.727023 0.182 Uiso 0.5 1 calc R U P A 2
H13E H 1.657085 0.171740 0.639446 0.182 Uiso 0.5 1 calc R U P A 2
H13F H 1.582025 0.053327 0.641254 0.182 Uiso 0.5 1 calc R U P A 2
C14 C 0.6330(3) 0.25461(15) 0.19942(12) 0.0314(4) Uani 1 1 d . . . . .
C15 C 0.4901(4) 0.18334(18) 0.17429(14) 0.0410(5) Uani 1 1 d . . . . .
H15 H 0.359596 0.172655 0.209604 0.049 Uiso 1 1 calc R U . . .
C16 C 0.5389(4) 0.12803(19) 0.09758(15) 0.0451(5) Uani 1 1 d . . . . .
H16 H 0.442695 0.079637 0.081896 0.054 Uiso 1 1 calc R U . . .
C17 C 0.7301(4) 0.14440(16) 0.04414(13) 0.0384(5) Uani 1 1 d . . . . .
C18 C 0.8751(4) 0.21528(17) 0.06802(14) 0.0400(5) Uani 1 1 d . . . . .
H18 H 1.004858 0.226428 0.032438 0.048 Uiso 1 1 calc R U . . .
C19 C 0.8245(4) 0.26934(17) 0.14554(13) 0.0377(5) Uani 1 1 d . . . . .
H19 H 0.922029 0.316779 0.161677 0.045 Uiso 1 1 calc R U . . .
C20 C 0.9467(5) 0.1093(2) -0.09152(16) 0.0645(8) Uani 1 1 d . . . . .
H201 H 0.950968 0.064324 -0.141186 0.097 Uiso 1 1 calc R U . . .
H202 H 1.087816 0.092118 -0.066246 0.097 Uiso 1 1 calc R U . . .
H203 H 0.925496 0.186142 -0.107665 0.097 Uiso 1 1 calc R U . . .
C21 C 0.2451(3) 0.46154(16) 0.23852(12) 0.0342(4) Uani 1 1 d . . . . .
C22 C 0.2971(4) 0.47229(18) 0.15049(13) 0.0410(5) Uani 1 1 d . . . . .
H22 H 0.438880 0.440497 0.125218 0.049 Uiso 1 1 calc R U . . .
C23 C 0.1423(4) 0.52912(19) 0.10049(14) 0.0471(5) Uani 1 1 d . . . . .
H23 H 0.179812 0.534555 0.041893 0.057 Uiso 1 1 calc R U . . .
C24 C -0.0685(4) 0.57815(18) 0.13661(15) 0.0439(5) Uani 1 1 d . . . . .
C25 C -0.1273(4) 0.56629(18) 0.22298(15) 0.0438(5) Uani 1 1 d . . . . .
H25 H -0.269936 0.597746 0.247686 0.053 Uiso 1 1 calc R U . . .
C26 C 0.0276(4) 0.50723(17) 0.27264(14) 0.0393(5) Uani 1 1 d . . . . .
H26 H -0.014842 0.497775 0.330544 0.047 Uiso 1 1 calc R U . . .
C27 C -0.3991(5) 0.7087(3) 0.1187(2) 0.0773(9) Uani 1 1 d . . . . .
H271 H -0.469643 0.751385 0.074179 0.116 Uiso 1 1 calc R U . . .
H272 H -0.350317 0.757625 0.157932 0.116 Uiso 1 1 calc R U . . .
H273 H -0.506987 0.666139 0.148451 0.116 Uiso 1 1 calc R U . . .

loop_
_atom_site_aniso_label
_atom_site_aniso_U_11
_atom_site_aniso_U_22
_atom_site_aniso_U_33
_atom_site_aniso_U_23
_atom_site_aniso_U_13
_atom_site_aniso_U_12
C1 0.0332(10) 0.0347(10) 0.0280(10) -0.0043(8) -0.0048(8) -0.0012(8)
N1 0.0381(9) 0.0396(9) 0.0294(9) -0.0079(7) -0.0081(7) 0.0060(7)
C2 0.0347(10) 0.0327(10) 0.0277(10) -0.0022(8) -0.0046(8) -0.0031(8)
N2 0.0634(13) 0.0595(12) 0.0430(11) -0.0239(9) -0.0254(9) 0.0277(10)
O2 0.0703(11) 0.0533(10) 0.0393(9) -0.0201(7) -0.0089(8) -0.0025(8)
C3 0.0348(10) 0.0355(10) 0.0282(10) -0.0023(8) -0.0058(8) 0.0003(8)
N3 0.0799(16) 0.0613(14) 0.0537(13) -0.0200(11) -0.0163(11) 0.0284(12)
O3 0.0674(11) 0.0691(12) 0.0574(11) 0.0115(9) -0.0302(9) 0.0083(9)
C4 0.0386(11) 0.0410(11) 0.0287(10) -0.0071(8) -0.0070(8) 0.0043(9)
C5 0.0346(10) 0.0349(10) 0.0297(10) -0.0036(8) -0.0035(8) 0.0005(8)
C6 0.0435(12) 0.0474(12) 0.0369(12) -0.0053(10) -0.0075(9) 0.0082(10)
C7 0.025(4) 0.028(5) 0.028(5) 0.003(4) -0.010(3) -0.009(3)
C8 0.057(3) 0.035(2) 0.046(3) -0.0002(19) -0.018(2) 0.001(2)
C9 0.058(3) 0.047(3) 0.049(3) 0.010(2) -0.016(2) 0.003(2)
C10 0.019(3) 0.056(8) 0.075(10) 0.004(6) -0.026(4) -0.005(4)
C11 0.033(2) 0.045(2) 0.043(2) -0.0078(19) -0.0099(18) 0.0032(18)
C12 0.037(2) 0.039(2) 0.037(2) -0.0036(18) -0.0063(17) 0.0008(18)
O1 0.054(5) 0.086(5) 0.058(4) 0.000(3) -0.033(4) 0.004(4)
C13 0.061(5) 0.078(5) 0.065(4) 0.016(3) -0.034(4) 0.004(3)
C7B 0.048(7) 0.031(6) 0.036(6) 0.005(4) 0.003(4) 0.013(5)
C8B 0.040(2) 0.044(2) 0.038(2) -0.0041(19) -0.0047(18) 0.0032(19)
C9B 0.057(3) 0.049(3) 0.038(2) -0.002(2) -0.009(2) 0.014(2)
C10B 0.099(9) 0.044(7) 0.026(5) -0.010(4) -0.024(4) 0.026(5)
C11B 0.038(3) 0.076(4) 0.057(3) -0.010(3) -0.011(3) 0.012(2)
C12B 0.037(2) 0.066(3) 0.042(3) -0.003(2) -0.0059(19) 0.007(2)
O1B 0.090(9) 0.073(6) 0.077(8) -0.021(5) -0.057(7) 0.031(6)
C13B 0.086(7) 0.166(12) 0.102(9) -0.048(8) -0.062(6) 0.063(7)
C14 0.0329(10) 0.0324(10) 0.0281(10) -0.0036(8) -0.0062(8) 0.0011(8)
C15 0.0354(11) 0.0459(12) 0.0426(12) -0.0084(10) -0.0032(9) -0.0081(9)
C16 0.0454(12) 0.0452(12) 0.0478(13) -0.0132(10) -0.0138(10) -0.0092(10)
C17 0.0480(12) 0.0334(10) 0.0326(11) -0.0088(8) -0.0116(9) 0.0051(9)
C18 0.0418(11) 0.0418(11) 0.0349(11) -0.0048(9) -0.0002(9) -0.0029(9)
C19 0.0401(11) 0.0401(11) 0.0344(11) -0.0076(9) -0.0058(9) -0.0085(9)
C20 0.086(2) 0.0642(16) 0.0377(13) -0.0184(12) 0.0042(13) 0.0037(14)
C21 0.0369(10) 0.0336(10) 0.0319(10) -0.0053(8) -0.0088(8) -0.0003(8)
C22 0.0412(11) 0.0459(12) 0.0349(11) -0.0041(9) -0.0060(9) -0.0003(9)
C23 0.0570(14) 0.0520(13) 0.0318(12) 0.0022(10) -0.0118(10) -0.0005(11)
C24 0.0475(13) 0.0409(12) 0.0454(13) 0.0029(9) -0.0217(10) -0.0014(10)
C25 0.0359(11) 0.0454(12) 0.0494(13) -0.0029(10) -0.0112(9) 0.0026(9)
C26 0.0410(11) 0.0433(11) 0.0327(11) -0.0028(9) -0.0090(9) 0.0008(9)
C27 0.0584(17) 0.0733(19) 0.096(2) 0.0189(17) -0.0278(16) 0.0151(15)

loop_
_atom_type_symbol
_atom_type_description
_atom_type_scat_dispersion_real
_atom_type_scat_dispersion_imag
_atom_type_scat_source
C C 0.0033 0.0016 'International Tables Vol C Tables 4.2.6.8 and 6.1.1.4'
H H 0.0000 0.0000 'International Tables Vol C Tables 4.2.6.8 and 6.1.1.4'
N N 0.0061 0.0033 'International Tables Vol C Tables 4.2.6.8 and 6.1.1.4'
O O 0.0106 0.0060 'International Tables Vol C Tables 4.2.6.8 and 6.1.1.4'

loop_
_geom_angle_atom_site_label_1
_geom_angle_atom_site_label_2
_geom_angle_atom_site_label_3
_geom_angle
C5 C1 N1 123.06(17)
C5 C1 C2 127.32(17)
N1 C1 C2 109.60(16)
C4 N1 C1 105.58(16)
C3 C2 C1 106.91(16)
C3 C2 C14 126.56(18)
C1 C2 C14 126.41(17)
C4 N2 H2NA 120.0
C4 N2 H2NB 120.0
H2NA N2 H2NB 120.0
C17 O2 C20 117.54(18)
C2 C3 C21 130.62(17)
C2 C3 C4 104.81(17)
C21 C3 C4 124.38(16)
C24 O3 C27 117.8(2)
N2 C4 N1 122.73(18)
N2 C4 C3 124.22(18)
N1 C4 C3 113.00(16)
C1 C5 C6 120.75(18)
C1 C5 C7B 125.2(8)
C6 C5 C7B 114.0(8)
C1 C5 C7 127.2(7)
C6 C5 C7 111.9(7)
N3 C6 C5 173.0(2)
C8 C7 C12 120.5(11)
C8 C7 C5 122.9(11)
C12 C7 C5 114.8(16)
C7 C8 C9 120.6(7)
C7 C8 H8 119.7
C9 C8 H8 119.7
C10 C9 C8 120.1(7)
C10 C9 H9 120.0
C8 C9 H9 120.0
C9 C10 C11 121.0(9)
C9 C10 O1 126.5(14)
C11 C10 O1 112.0(12)
C12 C11 C10 118.3(5)
C12 C11 H11 120.8
C10 C11 H11 120.8
C11 C12 C7 118.4(9)
C11 C12 H12 120.8
C7 C12 H12 120.8
C13 O1 C10 115.1(16)
O1 C13 H13A 109.5
O1 C13 H13B 109.5
H13A C13 H13B 109.5
O1 C13 H13C 109.5
H13A C13 H13C 109.5
H13B C13 H13C 109.5
C12B C7B C5 126.8(16)
C12B C7B C8B 112.9(15)
C5 C7B C8B 118.4(12)
C9B C8B C7B 121.4(8)
C9B C8B H8B 119.3
C7B C8B H8B 119.3
C8B C9B C10B 118.8(6)
C8B C9B H9B 120.6
C10B C9B H9B 120.6
O1B C10B C11B 129.7(12)
O1B C10B C9B 111.9(10)
C11B C10B C9B 118.0(9)
C10B C11B C12B 121.7(7)
C10B C11B H11B 119.1
C12B C11B H11B 119.1
C7B C12B C11B 126.1(10)
C7B C12B H12B 117.0
C11B C12B H12B 117.0
C10B O1B C13B 116.7(14)
O1B C13B H13D 109.5
O1B C13B H13E 109.5
H13D C13B H13E 109.5
O1B C13B H13F 109.5
H13D C13B H13F 109.5
H13E C13B H13F 109.5
C19 C14 C15 118.27(17)
C19 C14 C2 119.90(17)
C15 C14 C2 121.72(17)
C16 C15 C14 120.9(2)
C16 C15 H15 119.6
C14 C15 H15 119.6
C17 C16 C15 120.09(19)
C17 C16 H16 120.0
C15 C16 H16 120.0
O2 C17 C16 115.82(19)
O2 C17 C18 124.2(2)
C16 C17 C18 119.95(18)
C19 C18 C17 119.15(19)
C19 C18 H18 120.4
C17 C18 H18 120.4
C14 C19 C18 121.65(19)
C14 C19 H19 119.2
C18 C19 H19 119.2
O2 C20 H201 109.5
O2 C20 H202 109.5
H201 C20 H202 109.5
O2 C20 H203 109.5
H201 C20 H203 109.5
H202 C20 H203 109.5
C26 C21 C22 117.09(19)
C26 C21 C3 121.01(18)
C22 C21 C3 121.87(18)
C23 C22 C21 121.1(2)
C23 C22 H22 119.4
C21 C22 H22 119.4
C22 C23 C24 120.6(2)
C22 C23 H23 119.7
C24 C23 H23 119.7
O3 C24 C25 124.1(2)
O3 C24 C23 116.3(2)
C25 C24 C23 119.6(2)
C24 C25 C26 119.5(2)
C24 C25 H25 120.2
C26 C25 H25 120.2
C25 C26 C21 122.0(2)
C25 C26 H26 119.0
C21 C26 H26 119.0
O3 C27 H271 109.5
O3 C27 H272 109.5
H271 C27 H272 109.5
O3 C27 H273 109.5
H271 C27 H273 109.5
H272 C27 H273 109.5

loop_
_geom_bond_atom_site_label_1
_geom_bond_atom_site_label_2
_geom_bond_distance
C1 C5 1.358(3)
C1 N1 1.392(2)
C1 C2 1.482(3)
N1 C4 1.325(3)
C2 C3 1.352(3)
C2 C14 1.483(2)
N2 C4 1.322(2)
N2 H2NA 0.8600
N2 H2NB 0.8600
O2 C17 1.371(2)
O2 C20 1.426(3)
C3 C21 1.471(3)
C3 C4 1.484(3)
N3 C6 1.137(3)
O3 C24 1.364(3)
O3 C27 1.421(3)
C5 C6 1.437(3)
C5 C7B 1.45(2)
C5 C7 1.533(18)
C7 C8 1.32(2)
C7 C12 1.424(17)
C8 C9 1.393(6)
C8 H8 0.9300
C9 C10 1.324(12)
C9 H9 0.9300
C10 C11 1.421(14)
C10 O1 1.44(2)
C11 C12 1.377(6)
C11 H11 0.9300
C12 H12 0.9300
O1 C13 1.40(2)
C13 H13A 0.9600
C13 H13B 0.9600
C13 H13C 0.9600
C7B C12B 1.347(19)
C7B C8B 1.50(2)
C8B C9B 1.375(6)
C8B H8B 0.9300
C9B C10B 1.473(13)
C9B H9B 0.9300
C10B O1B 1.32(3)
C10B C11B 1.322(13)
C11B C12B 1.375(7)
C11B H11B 0.9300
C12B H12B 0.9300
O1B C13B 1.452(17)
C13B H13D 0.9600
C13B H13E 0.9600
C13B H13F 0.9600
C14 C19 1.378(3)
C14 C15 1.386(3)
C15 C16 1.380(3)
C15 H15 0.9300
C16 C17 1.378(3)
C16 H16 0.9300
C17 C18 1.385(3)
C18 C19 1.384(3)
C18 H18 0.9300
C19 H19 0.9300
C20 H201 0.9600
C20 H202 0.9600
C20 H203 0.9600
C21 C26 1.392(3)
C21 C22 1.396(3)
C22 C23 1.376(3)
C22 H22 0.9300
C23 C24 1.381(3)
C23 H23 0.9300
C24 C25 1.379(3)
C25 C26 1.384(3)
C25 H25 0.9300
C26 H26 0.9300
C27 H271 0.9600
C27 H272 0.9600
C27 H273 0.9600

loop_
_geom_hbond_atom_site_label_D
_geom_hbond_atom_site_label_H
_geom_hbond_atom_site_label_A
_geom_hbond_distance_DH
_geom_hbond_distance_HA
_geom_hbond_distance_DA
_geom_hbond_angle_DHA
_geom_hbond_site_symmetry_A
_geom_hbond_publ_flag
N2 H2NA N1 0.86 2.06 2.910(2) 170.5 2_666 yes
C13^a H13C^a N3 0.96 2.55 3.469(8) 160.6 2_756 yes
C20 H201 N3 0.96 2.54 3.498(3) 176.5 2_755 yes
C27 H271 O2 0.96 2.56 3.419(3) 148.6 2_565 yes

loop_
_geom_torsion_atom_site_label_1
_geom_torsion_atom_site_label_2
_geom_torsion_atom_site_label_3
_geom_torsion_atom_site_label_4
_geom_torsion
C5 C1 N1 C4 -177.03(19)
C2 C1 N1 C4 1.6(2)
C5 C1 C2 C3 175.5(2)
N1 C1 C2 C3 -3.0(2)
C5 C1 C2 C14 -8.3(3)
N1 C1 C2 C14 173.16(18)
C1 C2 C3 C21 178.2(2)
C14 C2 C3 C21 2.0(4)
C1 C2 C3 C4 3.0(2)
C14 C2 C3 C4 -173.20(19)
C1 N1 C4 N2 -177.2(2)
C1 N1 C4 C3 0.3(2)
C2 C3 C4 N2 175.3(2)
C21 C3 C4 N2 -0.3(3)
C2 C3 C4 N1 -2.2(2)
C21 C3 C4 N1 -177.81(19)
N1 C1 C5 C6 175.8(2)
C2 C1 C5 C6 -2.5(3)
N1 C1 C5 C7B -7.7(12)
C2 C1 C5 C7B 173.9(12)
N1 C1 C5 C7 0.9(11)
C2 C1 C5 C7 -177.5(10)
C1 C5 C7 C8 147.0(11)
C6 C5 C7 C8 -28.4(19)
C1 C5 C7 C12 -48.2(17)
C6 C5 C7 C12 136.4(10)
C12 C7 C8 C9 10(2)
C5 C7 C8 C9 174.1(10)
C7 C8 C9 C10 -2.7(14)
C8 C9 C10 C11 -5.7(12)
C8 C9 C10 O1 -177.6(11)
C9 C10 C11 C12 6.4(12)
O1 C10 C11 C12 179.4(9)
C10 C11 C12 C7 0.8(12)
C8 C7 C12 C11 -9(2)
C5 C7 C12 C11 -174.3(8)
C9 C10 O1 C13 -0.8(19)
C11 C10 O1 C13 -173.3(10)
C1 C5 C7B C12B -141.8(15)
C6 C5 C7B C12B 35(2)
C1 C5 C7B C8B 55(2)
C6 C5 C7B C8B -128.5(12)
C12B C7B C8B C9B 9(2)
C5 C7B C8B C9B 174.6(10)
C7B C8B C9B C10B -1.4(13)
C8B C9B C10B O1B -179.8(11)
C8B C9B C10B C11B -6.8(14)
O1B C10B C11B C12B 178.4(14)
C9B C10B C11B C12B 6.9(15)
C5 C7B C12B C11B -173.8(13)
C8B C7B C12B C11B -10(2)
C10B C11B C12B C7B 1.9(17)
C11B C10B O1B C13B -6(3)
C9B C10B O1B C13B 166.1(12)
C3 C2 C14 C19 104.0(3)
C1 C2 C14 C19 -71.5(3)
C3 C2 C14 C15 -72.4(3)
C1 C2 C14 C15 112.2(2)
C19 C14 C15 C16 0.4(3)
C2 C14 C15 C16 176.8(2)
C14 C15 C16 C17 -0.9(3)
C20 O2 C17 C16 174.7(2)
C20 O2 C17 C18 -5.0(3)
C15 C16 C17 O2 -178.9(2)
C15 C16 C17 C18 0.9(3)
O2 C17 C18 C19 179.4(2)
C16 C17 C18 C19 -0.3(3)
C15 C14 C19 C18 0.2(3)
C2 C14 C19 C18 -176.27(19)
C17 C18 C19 C14 -0.2(3)
C2 C3 C21 C26 145.4(2)
C4 C3 C21 C26 -40.2(3)
C2 C3 C21 C22 -36.6(3)
C4 C3 C21 C22 137.8(2)
C26 C21 C22 C23 2.3(3)
C3 C21 C22 C23 -175.9(2)
C21 C22 C23 C24 0.7(3)
C27 O3 C24 C25 14.9(4)
C27 O3 C24 C23 -165.3(2)
C22 C23 C24 O3 177.7(2)
C22 C23 C24 C25 -2.5(3)
O3 C24 C25 C26 -179.0(2)
C23 C24 C25 C26 1.3(3)
C24 C25 C26 C21 1.8(3)
C22 C21 C26 C25 -3.5(3)
C3 C21 C26 C25 174.59(19)
